data_4080452
loop_
_publ_author_name
'Chong, Eugene'
'Qayyum, Sadaf'
'Schafer, Laurel L.'
'Kempe, Rhett'

_publ_section_title
;
 2-Aminopyridinate Titanium Complexes for the Catalytic Hydroamination of
 Primary Aminoalkenes
;
_journal_issue 6
_journal_name_full Organometallics
_journal_page_first 1858
_journal_paper_doi 10.1021/om3012695
_journal_volume 32
_journal_year 2013
_chemical_formula_moiety 'C38 H61 N5 Ti'
_chemical_formula_sum 'C38 H61 N5 Ti'
_chemical_formula_weight 635.79
_chemical_name_systematic
;
 ?
;
_space_group_IT_number 14
_symmetry_cell_setting monoclinic
_symmetry_space_group_name_Hall '-P 2ybc'
_symmetry_space_group_name_H-M 'P 1 21/c 1'
_atom_sites_solution_hydrogens geom
_atom_sites_solution_primary direct
_atom_sites_solution_secondary difmap
_audit_creation_method SHELXL-97
_cell_angle_alpha 90.00
_cell_angle_beta 101.448(2)
_cell_angle_gamma 90.00
_cell_formula_units_Z 4
_cell_length_a 18.9251(8)
_cell_length_b 21.6550(11)
_cell_length_c 9.3611(5)
_cell_measurement_reflns_used 8177
_cell_measurement_temperature 100(2)
_cell_measurement_theta_max 26.487
_cell_measurement_theta_min 2.196
_cell_volume 3760.1(3)
_computing_structure_refinement 'SHELXL-97 (Sheldrick, 2008)'
_diffrn_ambient_temperature 100(2)
_diffrn_measured_fraction_theta_full 0.996
_diffrn_measured_fraction_theta_max 0.996
_diffrn_measurement_device_type 'Bruker X8 APEX II'
_diffrn_measurement_method 'area detector'
_diffrn_radiation_monochromator graphite
_diffrn_radiation_source 'fine-focus sealed tube'
_diffrn_radiation_type MoK\a
_diffrn_radiation_wavelength 0.71073
_diffrn_reflns_av_R_equivalents 0.0358
_diffrn_reflns_av_sigmaI/netI 0.0389
_diffrn_reflns_limit_h_max 23
_diffrn_reflns_limit_h_min -23
_diffrn_reflns_limit_k_max 27
_diffrn_reflns_limit_k_min -27
_diffrn_reflns_limit_l_max 11
_diffrn_reflns_limit_l_min -11
_diffrn_reflns_number 29679
_diffrn_reflns_theta_full 26.77
_diffrn_reflns_theta_max 26.77
_diffrn_reflns_theta_min 1.88
_exptl_absorpt_coefficient_mu 0.259
_exptl_absorpt_correction_T_max 0.9569
_exptl_absorpt_correction_T_min 0.8897
_exptl_absorpt_correction_type multi-scan
_exptl_absorpt_process_details 'SADABS (Sheldrick, 2008)'
_exptl_crystal_colour yellow
_exptl_crystal_density_diffrn 1.123
_exptl_crystal_density_method 'not measured'
_exptl_crystal_description plate
_exptl_crystal_F_000 1384
_exptl_crystal_size_max 0.30
_exptl_crystal_size_mid 0.25
_exptl_crystal_size_min 0.17
_refine_diff_density_max 0.614
_refine_diff_density_min -0.418
_refine_diff_density_rms 0.050
_refine_ls_extinction_method none
_refine_ls_goodness_of_fit_ref 1.084
_refine_ls_hydrogen_treatment constr
_refine_ls_matrix_type full
_refine_ls_number_parameters 539
_refine_ls_number_reflns 7979
_refine_ls_number_restraints 12
_refine_ls_restrained_S_all 1.087
_refine_ls_R_factor_all 0.0740
_refine_ls_R_factor_gt 0.0532
_refine_ls_shift/su_max 0.060
_refine_ls_shift/su_mean 0.002
_refine_ls_structure_factor_coef Fsqd
_refine_ls_weighting_details 'calc w=1/[\s^2^(Fo^2^)+(0.0391P)^2^+3.7998P] where P=(Fo^2^+2Fc^2^)/3'
_refine_ls_weighting_scheme calc
_refine_ls_wR_factor_gt 0.1208
_refine_ls_wR_factor_ref 0.1291
_reflns_number_gt 6140
_reflns_number_total 7979
_reflns_threshold_expression >2\s(I)
_cod_data_source_file om3012695_si_002.cif
_cod_data_source_block ls288
_cod_original_sg_symbol_H-M 'P 21/c'
_cod_database_code 4080452

loop_
_symmetry_equiv_pos_as_xyz
'x, y, z'
'-x, y+1/2, -z+1/2'
'-x, -y, -z'
'x, -y-1/2, z-1/2'

loop_
_atom_site_label
_atom_site_type_symbol
_atom_site_fract_x
_atom_site_fract_y
_atom_site_fract_z
_atom_site_U_iso_or_equiv
_atom_site_adp_type
_atom_site_occupancy
_atom_site_symmetry_multiplicity
_atom_site_calc_flag
_atom_site_refinement_flags
_atom_site_disorder_assembly
_atom_site_disorder_group
C1 C 0.65933(11) 0.01576(10) 0.0869(2) 0.0202(4) Uani 1 1 d . B .
C2 C 0.59264(11) 0.00157(10) -0.0026(2) 0.0215(4) Uani 1 1 d . . .
H2 H 0.5516 0.0269 -0.0029 0.026 Uiso 1 1 calc R . .
C3 C 0.58813(11) -0.04972(10) -0.0896(2) 0.0243(5) Uani 1 1 d . . .
H3 H 0.5439 -0.0597 -0.1528 0.029 Uiso 1 1 calc R . .
C4 C 0.64811(12) -0.08726(11) -0.0857(3) 0.0276(5) Uani 1 1 d . . .
H4 H 0.6450 -0.1234 -0.1443 0.033 Uiso 1 1 calc R . .
C5 C 0.71268(11) -0.07103(10) 0.0053(2) 0.0237(5) Uani 1 1 d . . .
C6 C 0.77679(11) -0.11318(10) 0.0254(2) 0.0246(5) Uani 1 1 d . A .
C7 C 0.83331(12) -0.10155(12) -0.0484(3) 0.0298(5) Uani 1 1 d . . .
C8 C 0.89316(12) -0.14027(12) -0.0212(3) 0.0324(5) Uani 1 1 d . A .
H8 H 0.9319 -0.1324 -0.0694 0.039 Uiso 1 1 calc R . .
C9 C 0.89808(12) -0.18939(11) 0.0727(3) 0.0324(6) Uani 1 1 d . . .
C10 C 0.84054(13) -0.20110(11) 0.1421(3) 0.0339(6) Uani 1 1 d . A .
H10 H 0.8430 -0.2355 0.2059 0.041 Uiso 1 1 calc R . .
C11 C 0.77946(12) -0.16341(11) 0.1200(3) 0.0302(5) Uani 1 1 d . . .
C12 C 0.61763(11) 0.09923(10) 0.2190(2) 0.0223(5) Uani 1 1 d . . .
C13 C 0.58130(11) 0.14502(10) 0.1252(3) 0.0251(5) Uani 1 1 d . . .
C14 C 0.52723(12) 0.17884(10) 0.1721(3) 0.0309(5) Uani 1 1 d . . .
H14 H 0.5027 0.2103 0.1109 0.037 Uiso 1 1 calc R . .
C15 C 0.50857(12) 0.16771(11) 0.3047(3) 0.0322(6) Uani 1 1 d . . .
H15 H 0.4715 0.1912 0.3341 0.039 Uiso 1 1 calc R . .
C16 C 0.54410(12) 0.12221(11) 0.3946(3) 0.0300(5) Uani 1 1 d . . .
H16 H 0.5309 0.1146 0.4858 0.036 Uiso 1 1 calc R . .
C17 C 0.59878(11) 0.08721(10) 0.3549(2) 0.0250(5) Uani 1 1 d . . .
C21 C 0.96727(13) -0.22716(12) 0.1051(3) 0.0406(6) Uani 1 1 d . A .
H21 H 0.9915 -0.2225 0.0200 0.049 Uiso 1 1 calc R . .
C22 C 0.95513(16) -0.29533(13) 0.1243(4) 0.0501(8) Uani 1 1 d . . .
H22A H 0.9361 -0.3019 0.2131 0.075 Uiso 1 1 calc R A .
H22B H 1.0009 -0.3174 0.1322 0.075 Uiso 1 1 calc R . .
H22C H 0.9205 -0.3109 0.0400 0.075 Uiso 1 1 calc R . .
C23 C 1.01814(14) -0.19904(15) 0.2395(4) 0.0532(8) Uani 1 1 d . . .
H23A H 1.0275 -0.1556 0.2202 0.080 Uiso 1 1 calc R A .
H23B H 1.0637 -0.2219 0.2587 0.080 Uiso 1 1 calc R . .
H23C H 0.9954 -0.2018 0.3246 0.080 Uiso 1 1 calc R . .
C27 C 0.59910(12) 0.15814(11) -0.0231(3) 0.0314(5) Uani 1 1 d . . .
H27 H 0.6312 0.1242 -0.0450 0.038 Uiso 1 1 calc R . .
C28 C 0.53146(14) 0.15893(12) -0.1458(3) 0.0378(6) Uani 1 1 d . . .
H28A H 0.5057 0.1196 -0.1464 0.057 Uiso 1 1 calc R . .
H28B H 0.5458 0.1647 -0.2399 0.057 Uiso 1 1 calc R . .
H28C H 0.4998 0.1929 -0.1292 0.057 Uiso 1 1 calc R . .
C29 C 0.64070(14) 0.21867(12) -0.0200(3) 0.0439(7) Uani 1 1 d . . .
H29A H 0.6114 0.2526 0.0060 0.066 Uiso 1 1 calc R . .
H29B H 0.6517 0.2265 -0.1163 0.066 Uiso 1 1 calc R . .
H29C H 0.6857 0.2158 0.0525 0.066 Uiso 1 1 calc R . .
C30 C 0.63500(13) 0.03575(12) 0.4524(3) 0.0334(6) Uani 1 1 d . . .
H30 H 0.6852 0.0315 0.4347 0.040 Uiso 1 1 calc R . .
C31 C 0.64066(15) 0.04880(15) 0.6145(3) 0.0464(7) Uani 1 1 d . . .
H31A H 0.6619 0.0897 0.6378 0.070 Uiso 1 1 calc R . .
H31B H 0.6712 0.0174 0.6718 0.070 Uiso 1 1 calc R . .
H31C H 0.5925 0.0476 0.6379 0.070 Uiso 1 1 calc R . .
C32 C 0.59646(17) -0.02536(13) 0.4107(3) 0.0466(7) Uani 1 1 d . . .
H32A H 0.5465 -0.0223 0.4237 0.070 Uiso 1 1 calc R . .
H32B H 0.6211 -0.0583 0.4731 0.070 Uiso 1 1 calc R . .
H32C H 0.5970 -0.0348 0.3085 0.070 Uiso 1 1 calc R . .
N2 N 0.71905(9) -0.01942(8) 0.0877(2) 0.0207(4) Uani 1 1 d . B .
N1 N 0.67505(9) 0.06426(8) 0.17968(19) 0.0205(4) Uani 1 1 d . B .
C18 C 0.82871(14) -0.05007(14) -0.1582(3) 0.0418(7) Uani 0.52(5) 1 d PD A 1
H18 H 0.7939 -0.0190 -0.1335 0.050 Uiso 0.52(5) 1 calc PR A 1
C19 C 0.8010(13) -0.0690(9) -0.3174(12) 0.050(4) Uani 0.52(5) 1 d PD A 1
H19A H 0.8326 -0.1009 -0.3447 0.075 Uiso 0.52(5) 1 calc PR A 1
H19B H 0.8009 -0.0329 -0.3806 0.075 Uiso 0.52(5) 1 calc PR A 1
H19C H 0.7519 -0.0852 -0.3285 0.075 Uiso 0.52(5) 1 calc PR A 1
C20 C 0.8997(8) -0.0160(12) -0.157(3) 0.066(6) Uani 0.52(5) 1 d PD A 1
H20A H 0.9325 -0.0429 -0.1976 0.098 Uiso 0.52(5) 1 calc PR A 1
H20B H 0.9218 -0.0046 -0.0572 0.098 Uiso 0.52(5) 1 calc PR A 1
H20C H 0.8901 0.0215 -0.2170 0.098 Uiso 0.52(5) 1 calc PR A 1
C24 C 0.71878(14) -0.17625(12) 0.2022(3) 0.0407(7) Uani 0.508(9) 1 d PD A 1
H24 H 0.6742 -0.1558 0.1473 0.049 Uiso 0.508(9) 1 calc PR A 1
C25 C 0.7013(5) -0.2461(3) 0.2171(13) 0.075(3) Uani 0.508(9) 1 d PD A 1
H25A H 0.6913 -0.2653 0.1203 0.112 Uiso 0.508(9) 1 calc PR A 1
H25B H 0.6589 -0.2503 0.2619 0.112 Uiso 0.508(9) 1 calc PR A 1
H25C H 0.7426 -0.2666 0.2783 0.112 Uiso 0.508(9) 1 calc PR A 1
C26 C 0.7351(4) -0.1486(4) 0.3595(7) 0.058(2) Uani 0.508(9) 1 d PD A 1
H26A H 0.7794 -0.1672 0.4153 0.088 Uiso 0.508(9) 1 calc PR A 1
H26B H 0.6949 -0.1575 0.4079 0.088 Uiso 0.508(9) 1 calc PR A 1
H26C H 0.7414 -0.1038 0.3541 0.088 Uiso 0.508(9) 1 calc PR A 1
C33 C 0.9191(2) 0.0558(2) 0.4521(5) 0.0386(13) Uani 0.571(5) 1 d P B 1
H33A H 0.9243 0.0346 0.5460 0.058 Uiso 0.571(5) 1 calc PR B 1
H33B H 0.9078 0.0994 0.4641 0.058 Uiso 0.571(5) 1 calc PR B 1
H33C H 0.9644 0.0526 0.4166 0.058 Uiso 0.571(5) 1 calc PR B 1
C34 C 0.8799(3) -0.0365(3) 0.3311(7) 0.0391(15) Uani 0.571(5) 1 d P B 1
H34A H 0.9266 -0.0388 0.3009 0.059 Uiso 0.571(5) 1 calc PR B 1
H34B H 0.8429 -0.0562 0.2571 0.059 Uiso 0.571(5) 1 calc PR B 1
H34C H 0.8831 -0.0579 0.4244 0.059 Uiso 0.571(5) 1 calc PR B 1
C37 C 0.7750(3) 0.1451(3) 0.4703(7) 0.0410(14) Uani 0.570(6) 1 d P B 1
H37A H 0.8151 0.1624 0.5414 0.062 Uiso 0.570(6) 1 calc PR B 1
H37B H 0.7658 0.1026 0.4978 0.062 Uiso 0.570(6) 1 calc PR B 1
H37C H 0.7317 0.1701 0.4686 0.062 Uiso 0.570(6) 1 calc PR B 1
C38 C 0.8121(3) 0.2071(2) 0.2891(6) 0.0394(13) Uani 0.570(6) 1 d P B 1
H38A H 0.7710 0.2347 0.2890 0.059 Uiso 0.570(6) 1 calc PR B 1
H38B H 0.8244 0.2072 0.1922 0.059 Uiso 0.570(6) 1 calc PR B 1
H38C H 0.8535 0.2215 0.3614 0.059 Uiso 0.570(6) 1 calc PR B 1
C35B C 0.8675(6) 0.1617(5) 0.0909(11) 0.078(5) Uani 0.422(10) 1 d P B 2
H35A H 0.9039 0.1528 0.0324 0.117 Uiso 0.422(10) 1 calc PR B 2
H35B H 0.8906 0.1633 0.1943 0.117 Uiso 0.422(10) 1 calc PR B 2
H35C H 0.8448 0.2016 0.0613 0.117 Uiso 0.422(10) 1 calc PR B 2
C36 C 0.788(2) 0.1151(19) -0.080(5) 0.036(2) Uani 0.422(10) 1 d P B 1
H36A H 0.7946 0.1594 -0.0936 0.054 Uiso 0.422(10) 1 calc PR B 1
H36B H 0.7364 0.1065 -0.0854 0.054 Uiso 0.422(10) 1 calc PR B 1
H36C H 0.8050 0.0919 -0.1561 0.054 Uiso 0.422(10) 1 calc PR B 1
N3 N 0.86116(18) 0.02723(19) 0.3471(5) 0.0233(9) Uani 0.571(5) 1 d P B 1
N5 N 0.7933(2) 0.1454(2) 0.3252(5) 0.0245(9) Uani 0.570(6) 1 d P B 1
N4B N 0.8137(8) 0.1141(6) 0.0686(19) 0.032(3) Uani 0.422(10) 1 d P B 2
C18B C 0.82871(14) -0.05007(14) -0.1582(3) 0.0418(7) Uani 0.48(5) 1 d PD A 2
H18B H 0.8002 -0.0152 -0.1284 0.050 Uiso 0.48(5) 1 calc PR A 2
C19B C 0.7848(10) -0.0807(12) -0.2974(19) 0.069(5) Uani 0.48(5) 1 d PD A 2
H19D H 0.7762 -0.0505 -0.3769 0.104 Uiso 0.48(5) 1 calc PR A 2
H19E H 0.7386 -0.0953 -0.2783 0.104 Uiso 0.48(5) 1 calc PR A 2
H19F H 0.8120 -0.1157 -0.3252 0.104 Uiso 0.48(5) 1 calc PR A 2
C20B C 0.9028(10) -0.0274(15) -0.167(4) 0.080(7) Uani 0.48(5) 1 d PD A 2
H20D H 0.9301 -0.0191 -0.0684 0.120 Uiso 0.48(5) 1 calc PR A 2
H20E H 0.8988 0.0106 -0.2246 0.120 Uiso 0.48(5) 1 calc PR A 2
H20F H 0.9278 -0.0590 -0.2132 0.120 Uiso 0.48(5) 1 calc PR A 2
C24B C 0.71878(14) -0.17625(12) 0.2022(3) 0.0407(7) Uani 0.492(9) 1 d PD A 2
H24B H 0.6892 -0.1378 0.1998 0.049 Uiso 0.492(9) 1 calc PR A 2
C25B C 0.6702(3) -0.2273(3) 0.1229(10) 0.053(2) Uani 0.492(9) 1 d PD A 2
H25D H 0.6987 -0.2649 0.1198 0.079 Uiso 0.492(9) 1 calc PR A 2
H25E H 0.6498 -0.2139 0.0232 0.079 Uiso 0.492(9) 1 calc PR A 2
H25F H 0.6311 -0.2357 0.1748 0.079 Uiso 0.492(9) 1 calc PR A 2
C26B C 0.7473(4) -0.1922(4) 0.3564(7) 0.054(2) Uani 0.492(9) 1 d PD A 2
H26D H 0.7696 -0.2332 0.3620 0.080 Uiso 0.492(9) 1 calc PR A 2
H26E H 0.7078 -0.1923 0.4101 0.080 Uiso 0.492(9) 1 calc PR A 2
H26F H 0.7835 -0.1615 0.3993 0.080 Uiso 0.492(9) 1 calc PR A 2
C33B C 0.9384(3) 0.0131(3) 0.2652(8) 0.048(2) Uani 0.429(5) 1 d P B 2
H33D H 0.9679 0.0174 0.3632 0.072 Uiso 0.429(5) 1 calc PR B 2
H33E H 0.9439 0.0500 0.2077 0.072 Uiso 0.429(5) 1 calc PR B 2
H33F H 0.9540 -0.0234 0.2178 0.072 Uiso 0.429(5) 1 calc PR B 2
C34B C 0.8514(4) -0.0499(4) 0.3545(9) 0.0312(17) Uani 0.429(5) 1 d P B 2
H34D H 0.8682 -0.0859 0.3072 0.047 Uiso 0.429(5) 1 calc PR B 2
H34E H 0.7999 -0.0544 0.3542 0.047 Uiso 0.429(5) 1 calc PR B 2
H34F H 0.8782 -0.0471 0.4553 0.047 Uiso 0.429(5) 1 calc PR B 2
C37B C 0.8568(4) 0.1055(3) 0.5087(7) 0.0462(19) Uani 0.430(6) 1 d P B 2
H37D H 0.8921 0.1392 0.5237 0.069 Uiso 0.430(6) 1 calc PR B 2
H37E H 0.8819 0.0660 0.5077 0.069 Uiso 0.430(6) 1 calc PR B 2
H37F H 0.8299 0.1055 0.5880 0.069 Uiso 0.430(6) 1 calc PR B 2
C38B C 0.7687(5) 0.1702(5) 0.3769(14) 0.072(4) Uani 0.430(6) 1 d P B 2
H38D H 0.7386 0.1667 0.4505 0.108 Uiso 0.430(6) 1 calc PR B 2
H38E H 0.7380 0.1778 0.2813 0.108 Uiso 0.430(6) 1 calc PR B 2
H38F H 0.8026 0.2045 0.4021 0.108 Uiso 0.430(6) 1 calc PR B 2
C35 C 0.9031(3) 0.1109(4) 0.0686(6) 0.052(2) Uani 0.578(10) 1 d P B 1
H35D H 0.9204 0.0920 -0.0132 0.077 Uiso 0.578(10) 1 calc PR B 1
H35E H 0.9302 0.0941 0.1605 0.077 Uiso 0.578(10) 1 calc PR B 1
H35F H 0.9101 0.1557 0.0669 0.077 Uiso 0.578(10) 1 calc PR B 1
C36B C 0.7792(15) 0.1117(14) -0.091(4) 0.036(2) Uani 0.578(10) 1 d P B 2
H36D H 0.7594 0.1524 -0.1227 0.054 Uiso 0.578(10) 1 calc PR B 2
H36E H 0.7403 0.0811 -0.1066 0.054 Uiso 0.578(10) 1 calc PR B 2
H36F H 0.8155 0.1002 -0.1477 0.054 Uiso 0.578(10) 1 calc PR B 2
N3B N 0.8634(2) 0.0062(3) 0.2753(7) 0.0250(12) Uani 0.429(5) 1 d P B 2
N5B N 0.8078(3) 0.1141(3) 0.3724(7) 0.0369(16) Uani 0.430(6) 1 d P B 2
N4 N 0.8265(6) 0.0972(5) 0.0561(13) 0.0260(16) Uani 0.578(10) 1 d P B 1
Ti1 Ti 0.78634(2) 0.06684(2) 0.21291(5) 0.02460(11) Uani 1 1 d . . .

loop_
_atom_site_aniso_label
_atom_site_aniso_U_11
_atom_site_aniso_U_22
_atom_site_aniso_U_33
_atom_site_aniso_U_23
_atom_site_aniso_U_13
_atom_site_aniso_U_12
C1 0.0152(9) 0.0212(11) 0.0245(11) -0.0014(9) 0.0051(8) -0.0019(8)
C2 0.0133(9) 0.0214(11) 0.0292(12) -0.0015(9) 0.0029(8) 0.0018(8)
C3 0.0164(10) 0.0277(12) 0.0274(12) -0.0054(9) 0.0008(8) -0.0025(8)
C4 0.0212(11) 0.0273(12) 0.0331(13) -0.0117(10) 0.0025(9) -0.0003(9)
C5 0.0173(10) 0.0252(11) 0.0286(12) -0.0058(9) 0.0050(8) 0.0009(9)
C6 0.0168(10) 0.0252(11) 0.0299(12) -0.0110(9) -0.0005(9) 0.0021(8)
C7 0.0223(11) 0.0373(14) 0.0291(13) -0.0107(10) 0.0031(9) 0.0060(10)
C8 0.0223(11) 0.0385(14) 0.0378(14) -0.0045(11) 0.0092(10) 0.0046(10)
C9 0.0197(11) 0.0321(13) 0.0450(15) -0.0096(11) 0.0053(10) 0.0018(9)
C10 0.0268(12) 0.0223(12) 0.0522(16) -0.0006(11) 0.0066(11) -0.0002(9)
C11 0.0209(11) 0.0234(12) 0.0461(15) -0.0093(10) 0.0058(10) -0.0012(9)
C12 0.0150(9) 0.0182(10) 0.0319(12) -0.0078(9) 0.0005(9) 0.0000(8)
C13 0.0183(10) 0.0188(11) 0.0357(13) -0.0034(9) -0.0008(9) -0.0019(8)
C14 0.0216(11) 0.0190(11) 0.0485(15) -0.0058(10) -0.0020(10) 0.0036(9)
C15 0.0198(11) 0.0272(12) 0.0482(15) -0.0179(11) 0.0036(10) 0.0014(9)
C16 0.0221(11) 0.0346(13) 0.0330(13) -0.0143(11) 0.0045(9) 0.0003(10)
C17 0.0175(10) 0.0274(12) 0.0287(12) -0.0080(9) 0.0011(9) -0.0010(9)
C21 0.0236(12) 0.0375(15) 0.0613(18) 0.0060(13) 0.0097(12) 0.0070(11)
C22 0.0382(15) 0.0399(16) 0.075(2) 0.0120(15) 0.0186(15) 0.0147(13)
C23 0.0238(13) 0.0539(19) 0.077(2) 0.0099(16) -0.0008(13) 0.0060(12)
C27 0.0255(11) 0.0246(12) 0.0431(15) 0.0073(11) 0.0040(10) 0.0019(9)
C28 0.0355(14) 0.0336(14) 0.0406(15) 0.0051(12) -0.0015(11) -0.0009(11)
C29 0.0316(14) 0.0354(15) 0.0619(19) 0.0124(13) 0.0020(13) -0.0053(11)
C30 0.0245(12) 0.0443(15) 0.0308(13) 0.0020(11) 0.0042(10) 0.0091(10)
C31 0.0364(15) 0.069(2) 0.0321(15) 0.0001(14) 0.0024(11) 0.0106(13)
C32 0.0579(18) 0.0351(15) 0.0483(18) 0.0095(13) 0.0145(14) 0.0117(13)
N2 0.0133(8) 0.0236(9) 0.0250(10) -0.0031(7) 0.0032(7) 0.0013(7)
N1 0.0135(8) 0.0202(9) 0.0264(9) -0.0040(8) 0.0009(7) 0.0018(7)
C18 0.0371(14) 0.0574(18) 0.0345(15) 0.0046(13) 0.0161(12) 0.0201(13)
C19 0.073(9) 0.060(5) 0.017(4) 0.011(4) 0.005(4) 0.029(6)
C20 0.037(6) 0.071(8) 0.098(14) 0.063(9) 0.036(6) 0.015(5)
C24 0.0267(13) 0.0295(13) 0.069(2) 0.0071(13) 0.0160(12) 0.0035(10)
C25 0.072(6) 0.045(4) 0.112(8) -0.004(5) 0.031(6) -0.026(4)
C26 0.060(4) 0.047(5) 0.078(5) 0.000(4) 0.038(4) 0.003(3)
C33 0.023(2) 0.037(3) 0.049(3) -0.004(2) -0.0113(19) 0.0020(18)
C34 0.033(3) 0.038(4) 0.040(4) -0.008(3) -0.008(3) 0.004(3)
C37 0.040(3) 0.038(3) 0.047(3) -0.017(3) 0.014(3) -0.008(2)
C38 0.039(3) 0.023(2) 0.054(3) -0.008(2) 0.006(2) -0.0048(19)
C35B 0.068(7) 0.076(8) 0.072(6) 0.039(5) -0.030(5) -0.049(6)
C36 0.030(6) 0.043(3) 0.034(5) 0.006(3) 0.005(4) 0.000(3)
N3 0.0188(16) 0.026(2) 0.024(2) -0.0025(17) 0.0010(15) 0.0030(14)
N5 0.0165(18) 0.021(2) 0.036(2) -0.0081(19) 0.0032(16) -0.0008(16)
N4B 0.027(6) 0.025(6) 0.039(6) -0.001(4) -0.002(4) -0.010(4)
C18B 0.0371(14) 0.0574(18) 0.0345(15) 0.0046(13) 0.0161(12) 0.0201(13)
C19B 0.061(7) 0.112(13) 0.042(6) 0.015(7) 0.029(5) 0.035(6)
C20B 0.073(11) 0.109(15) 0.070(11) 0.033(10) 0.042(8) 0.037(8)
C24B 0.0267(13) 0.0295(13) 0.069(2) 0.0071(13) 0.0160(12) 0.0035(10)
C25B 0.030(3) 0.037(4) 0.096(6) 0.006(4) 0.024(4) -0.005(3)
C26B 0.053(4) 0.053(5) 0.066(5) 0.009(4) 0.039(3) -0.004(3)
C33B 0.021(3) 0.061(5) 0.058(5) 0.007(4) 0.000(3) 0.001(3)
C34B 0.037(4) 0.031(4) 0.023(3) 0.005(3) 0.000(3) 0.000(3)
C37B 0.061(4) 0.048(4) 0.029(3) -0.010(3) 0.005(3) -0.015(3)
C38B 0.041(5) 0.059(6) 0.099(9) -0.049(7) -0.025(5) 0.005(5)
C35 0.031(3) 0.088(6) 0.038(3) -0.003(3) 0.012(2) -0.023(3)
C36B 0.030(6) 0.043(3) 0.034(5) 0.006(3) 0.005(4) 0.000(3)
N3B 0.018(2) 0.028(3) 0.027(3) 0.005(3) -0.001(2) 0.000(2)
N5B 0.019(3) 0.036(4) 0.050(4) -0.020(3) -0.005(2) 0.002(2)
N4 0.022(3) 0.032(5) 0.026(2) -0.005(3) 0.011(2) -0.006(3)
Ti1 0.01210(18) 0.0344(2) 0.0259(2) 0.00305(18) 0.00060(14) -0.00156(16)

loop_
_atom_type_symbol
_atom_type_description
_atom_type_scat_dispersion_real
_atom_type_scat_dispersion_imag
_atom_type_scat_source
C C 0.0033 0.0016 'International Tables Vol C Tables 4.2.6.8 and 6.1.1.4'
H H 0.0000 0.0000 'International Tables Vol C Tables 4.2.6.8 and 6.1.1.4'
N N 0.0061 0.0033 'International Tables Vol C Tables 4.2.6.8 and 6.1.1.4'
Ti Ti 0.2776 0.4457 'International Tables Vol C Tables 4.2.6.8 and 6.1.1.4'

loop_
_geom_angle_atom_site_label_1
_geom_angle_atom_site_label_2
_geom_angle_atom_site_label_3
_geom_angle
N1 C1 N2 110.67(17)
N1 C1 C2 127.45(19)
N2 C1 C2 121.86(19)
N1 C1 Ti1 48.67(9)
N2 C1 Ti1 63.91(11)
C2 C1 Ti1 165.75(16)
C3 C2 C1 118.35(19)
C3 C2 H2 120.8
C1 C2 H2 120.8
C2 C3 C4 120.3(2)
C2 C3 H3 119.9
C4 C3 H3 119.9
C5 C4 C3 118.8(2)
C5 C4 H4 120.6
C3 C4 H4 120.6
N2 C5 C4 121.87(19)
N2 C5 C6 117.02(18)
C4 C5 C6 120.93(19)
C11 C6 C7 121.0(2)
C11 C6 C5 118.6(2)
C7 C6 C5 120.3(2)
C8 C7 C6 118.3(2)
C8 C7 C18 120.3(2)
C6 C7 C18 121.4(2)
C9 C8 C7 122.2(2)
C9 C8 H8 118.9
C7 C8 H8 118.9
C8 C9 C10 118.6(2)
C8 C9 C21 119.4(2)
C10 C9 C21 121.9(2)
C11 C10 C9 121.6(2)
C11 C10 H10 119.2
C9 C10 H10 119.2
C10 C11 C6 118.3(2)
C10 C11 C24 120.1(2)
C6 C11 C24 121.6(2)
C13 C12 C17 120.8(2)
C13 C12 N1 120.9(2)
C17 C12 N1 118.33(19)
C14 C13 C12 118.0(2)
C14 C13 C27 119.9(2)
C12 C13 C27 122.1(2)
C15 C14 C13 121.7(2)
C15 C14 H14 119.1
C13 C14 H14 119.1
C14 C15 C16 119.5(2)
C14 C15 H15 120.2
C16 C15 H15 120.2
C15 C16 C17 121.6(2)
C15 C16 H16 119.2
C17 C16 H16 119.2
C16 C17 C12 118.4(2)
C16 C17 C30 120.7(2)
C12 C17 C30 120.89(19)
C22 C21 C9 113.8(2)
C22 C21 C23 111.9(3)
C9 C21 C23 108.8(2)
C22 C21 H21 107.4
C9 C21 H21 107.4
C23 C21 H21 107.4
C21 C22 H22A 109.5
C21 C22 H22B 109.5
H22A C22 H22B 109.5
C21 C22 H22C 109.5
H22A C22 H22C 109.5
H22B C22 H22C 109.5
C21 C23 H23A 109.5
C21 C23 H23B 109.5
H23A C23 H23B 109.5
C21 C23 H23C 109.5
H23A C23 H23C 109.5
H23B C23 H23C 109.5
C13 C27 C29 110.5(2)
C13 C27 C28 112.4(2)
C29 C27 C28 110.7(2)
C13 C27 H27 107.7
C29 C27 H27 107.7
C28 C27 H27 107.7
C27 C28 H28A 109.5
C27 C28 H28B 109.5
H28A C28 H28B 109.5
C27 C28 H28C 109.5
H28A C28 H28C 109.5
H28B C28 H28C 109.5
C27 C29 H29A 109.5
C27 C29 H29B 109.5
H29A C29 H29B 109.5
C27 C29 H29C 109.5
H29A C29 H29C 109.5
H29B C29 H29C 109.5
C17 C30 C32 110.4(2)
C17 C30 C31 113.4(2)
C32 C30 C31 110.5(2)
C17 C30 H30 107.4
C32 C30 H30 107.4
C31 C30 H30 107.4
C30 C31 H31A 109.5
C30 C31 H31B 109.5
H31A C31 H31B 109.5
C30 C31 H31C 109.5
H31A C31 H31C 109.5
H31B C31 H31C 109.5
C30 C32 H32A 109.5
C30 C32 H32B 109.5
H32A C32 H32B 109.5
C30 C32 H32C 109.5
H32A C32 H32C 109.5
H32B C32 H32C 109.5
C5 N2 C1 118.70(17)
C5 N2 Ti1 153.12(14)
C1 N2 Ti1 85.84(12)
C1 N1 C12 119.51(16)
C1 N1 Ti1 101.80(12)
C12 N1 Ti1 138.56(14)
C7 C18 C20 114.9(10)
C7 C18 C19 115.3(8)
C20 C18 C19 105.3(14)
C7 C18 H18 106.9
C20 C18 H18 106.9
C19 C18 H18 106.9
C11 C24 C25 114.5(4)
C11 C24 C26 112.1(3)
C25 C24 C26 107.0(5)
C11 C24 H24 107.6
C25 C24 H24 107.6
C26 C24 H24 107.6
N4B C35B H35A 109.5
N4B C35B H35B 109.5
H35A C35B H35B 109.5
N4B C35B H35C 109.5
H35A C35B H35C 109.5
H35B C35B H35C 109.5
C34 N3 C33 108.0(4)
C34 N3 Ti1 122.0(4)
C33 N3 Ti1 128.0(3)
C38 N5 C37 109.6(5)
C38 N5 Ti1 131.5(3)
C37 N5 Ti1 118.8(4)
C35B N4B C36B 108.8(16)
C35B N4B Ti1 125.7(12)
C36B N4B Ti1 125.3(15)
H19D C19B H19E 109.5
H19D C19B H19F 109.5
H19E C19B H19F 109.5
H20D C20B H20E 109.5
H20D C20B H20F 109.5
H20E C20B H20F 109.5
H25D C25B H25E 109.5
H25D C25B H25F 109.5
H25E C25B H25F 109.5
H26D C26B H26E 109.5
H26D C26B H26F 109.5
H26E C26B H26F 109.5
N3B C33B H33D 109.5
N3B C33B H33E 109.5
H33D C33B H33E 109.5
N3B C33B H33F 109.5
H33D C33B H33F 109.5
H33E C33B H33F 109.5
N3B C34B H34D 109.5
N3B C34B H34E 109.5
H34D C34B H34E 109.5
N3B C34B H34F 109.5
H34D C34B H34F 109.5
H34E C34B H34F 109.5
N5B C37B H37D 109.5
N5B C37B H37E 109.5
H37D C37B H37E 109.5
N5B C37B H37F 109.5
H37D C37B H37F 109.5
H37E C37B H37F 109.5
N5B C38B H38D 109.5
N5B C38B H38E 109.5
H38D C38B H38E 109.5
N5B C38B H38F 109.5
H38D C38B H38F 109.5
H38E C38B H38F 109.5
N4B C36B H36D 109.5
N4B C36B H36E 109.5
H36D C36B H36E 109.5
N4B C36B H36F 109.5
H36D C36B H36F 109.5
H36E C36B H36F 109.5
C33B N3B C34B 111.7(6)
C33B N3B Ti1 126.2(4)
C34B N3B Ti1 121.7(4)
C38B N5B C37B 109.3(6)
C38B N5B Ti1 118.6(6)
C37B N5B Ti1 132.0(6)
C36 N4 C35 111(2)
C36 N4 Ti1 125.7(19)
C35 N4 Ti1 123.4(8)
N5B Ti1 N4B 104.1(5)
N5B Ti1 N4 112.8(4)
N4B Ti1 N4 14.2(4)
N5B Ti1 N3 72.0(3)
N4B Ti1 N3 116.9(5)
N4 Ti1 N3 107.9(3)
N5B Ti1 N3B 95.9(3)
N4B Ti1 N3B 106.8(4)
N4 Ti1 N3B 94.3(3)
N3 Ti1 N3B 24.45(15)
N5B Ti1 N5 24.5(2)
N4B Ti1 N5 85.1(4)
N4 Ti1 N5 96.7(3)
N3 Ti1 N5 94.2(2)
N3B Ti1 N5 116.6(2)
N5B Ti1 N1 101.35(17)
N4B Ti1 N1 109.2(5)
N4 Ti1 N1 116.4(4)
N3 Ti1 N1 133.65(12)
N3B Ti1 N1 134.47(15)
N5 Ti1 N1 93.52(13)
N5B Ti1 N2 148.6(2)
N4B Ti1 N2 105.6(5)
N4 Ti1 N2 98.4(3)
N3 Ti1 N2 102.86(14)
N3B Ti1 N2 85.18(18)
N5 Ti1 N2 152.40(12)
N1 Ti1 N2 59.03(6)
N5B Ti1 C1 129.41(17)
N4B Ti1 C1 105.2(5)
N4 Ti1 C1 105.2(4)
N3 Ti1 C1 125.92(12)
N3B Ti1 C1 113.60(17)
N5 Ti1 C1 122.80(13)
N1 Ti1 C1 29.54(6)
N2 Ti1 C1 30.25(6)

loop_
_geom_bond_atom_site_label_1
_geom_bond_atom_site_label_2
_geom_bond_distance
C1 N1 1.358(3)
C1 N2 1.362(3)
C1 C2 1.403(3)
C1 Ti1 2.696(2)
C2 C3 1.370(3)
C2 H2 0.9500
C3 C4 1.391(3)
C3 H3 0.9500
C4 C5 1.389(3)
C4 H4 0.9500
C5 N2 1.349(3)
C5 C6 1.500(3)
C6 C11 1.398(3)
C6 C7 1.406(3)
C7 C8 1.392(3)
C7 C18 1.508(4)
C8 C9 1.371(4)
C8 H8 0.9500
C9 C10 1.398(3)
C9 C21 1.522(3)
C10 C11 1.396(3)
C10 H10 0.9500
C11 C24 1.529(3)
C12 C13 1.410(3)
C12 C17 1.412(3)
C12 N1 1.431(3)
C13 C14 1.398(3)
C13 C27 1.519(3)
C14 C15 1.378(4)
C14 H14 0.9500
C15 C16 1.381(4)
C15 H15 0.9500
C16 C17 1.392(3)
C16 H16 0.9500
C17 C30 1.515(3)
C21 C22 1.510(4)
C21 C23 1.549(4)
C21 H21 1.0000
C22 H22A 0.9800
C22 H22B 0.9800
C22 H22C 0.9800
C23 H23A 0.9800
C23 H23B 0.9800
C23 H23C 0.9800
C27 C29 1.526(3)
C27 C28 1.541(3)
C27 H27 1.0000
C28 H28A 0.9800
C28 H28B 0.9800
C28 H28C 0.9800
C29 H29A 0.9800
C29 H29B 0.9800
C29 H29C 0.9800
C30 C32 1.524(4)
C30 C31 1.526(4)
C30 H30 1.0000
C31 H31A 0.9800
C31 H31B 0.9800
C31 H31C 0.9800
C32 H32A 0.9800
C32 H32B 0.9800
C32 H32C 0.9800
N2 Ti1 2.4274(18)
N1 Ti1 2.0678(17)
C18 C20 1.532(10)
C18 C19 1.533(9)
C18 H18 1.0000
C19 H19A 0.9800
C19 H19B 0.9800
C19 H19C 0.9800
C20 H20A 0.9800
C20 H20B 0.9800
C20 H20C 0.9800
C24 C25 1.561(7)
C24 C26 1.563(7)
C24 H24 1.0000
C25 H25A 0.9800
C25 H25B 0.9800
C25 H25C 0.9800
C26 H26A 0.9800
C26 H26B 0.9800
C26 H26C 0.9800
C33 N3 1.458(6)
C33 H33A 0.9800
C33 H33B 0.9800
C33 H33C 0.9800
C34 N3 1.440(7)
C34 H34A 0.9800
C34 H34B 0.9800
C34 H34C 0.9800
C37 N5 1.467(7)
C37 H37A 0.9800
C37 H37B 0.9800
C37 H37C 0.9800
C38 N5 1.441(6)
C38 H38A 0.9800
C38 H38B 0.9800
C38 H38C 0.9800
C35B N4B 1.436(17)
C35B H35A 0.9800
C35B H35B 0.9800
C35B H35C 0.9800
C36 N4 1.39(5)
C36 H36A 0.9800
C36 H36B 0.9800
C36 H36C 0.9800
N3 Ti1 1.901(3)
N5 Ti1 1.990(5)
N4B C36B 1.51(4)
N4B Ti1 1.848(18)
C19B H19D 0.9800
C19B H19E 0.9800
C19B H19F 0.9800
C20B H20D 0.9800
C20B H20E 0.9800
C20B H20F 0.9800
C25B H25D 0.9800
C25B H25E 0.9800
C25B H25F 0.9800
C26B H26D 0.9800
C26B H26E 0.9800
C26B H26F 0.9800
C33B N3B 1.449(7)
C33B H33D 0.9800
C33B H33E 0.9800
C33B H33F 0.9800
C34B N3B 1.464(9)
C34B H34D 0.9800
C34B H34E 0.9800
C34B H34F 0.9800
C37B N5B 1.433(9)
C37B H37D 0.9800
C37B H37E 0.9800
C37B H37F 0.9800
C38B N5B 1.428(11)
C38B H38D 0.9800
C38B H38E 0.9800
C38B H38F 0.9800
C35 N4 1.461(12)
C35 H35D 0.9800
C35 H35E 0.9800
C35 H35F 0.9800
C36B H36D 0.9800
C36B H36E 0.9800
C36B H36F 0.9800
N3B Ti1 1.963(5)
N5B Ti1 1.789(5)
N4 Ti1 1.900(12)

loop_
_geom_torsion_atom_site_label_1
_geom_torsion_atom_site_label_2
_geom_torsion_atom_site_label_3
_geom_torsion_atom_site_label_4
_geom_torsion
N1 C1 C2 C3 179.6(2)
N2 C1 C2 C3 0.9(3)
Ti1 C1 C2 C3 111.0(6)
C1 C2 C3 C4 1.5(3)
C2 C3 C4 C5 -1.4(4)
C3 C4 C5 N2 -1.2(4)
C3 C4 C5 C6 173.6(2)
N2 C5 C6 C11 95.6(3)
C4 C5 C6 C11 -79.5(3)
N2 C5 C6 C7 -83.4(3)
C4 C5 C6 C7 101.4(3)
C11 C6 C7 C8 -2.0(3)
C5 C6 C7 C8 177.1(2)
C11 C6 C7 C18 175.8(2)
C5 C6 C7 C18 -5.1(3)
C6 C7 C8 C9 0.9(4)
C18 C7 C8 C9 -176.9(2)
C7 C8 C9 C10 0.6(4)
C7 C8 C9 C21 -175.8(2)
C8 C9 C10 C11 -1.3(4)
C21 C9 C10 C11 175.1(2)
C9 C10 C11 C6 0.2(4)
C9 C10 C11 C24 -177.8(2)
C7 C6 C11 C10 1.4(3)
C5 C6 C11 C10 -177.7(2)
C7 C6 C11 C24 179.4(2)
C5 C6 C11 C24 0.3(3)
C17 C12 C13 C14 1.3(3)
N1 C12 C13 C14 -178.03(19)
C17 C12 C13 C27 -178.6(2)
N1 C12 C13 C27 2.1(3)
C12 C13 C14 C15 -1.0(3)
C27 C13 C14 C15 178.9(2)
C13 C14 C15 C16 0.3(3)
C14 C15 C16 C17 0.2(3)
C15 C16 C17 C12 0.0(3)
C15 C16 C17 C30 -177.5(2)
C13 C12 C17 C16 -0.8(3)
N1 C12 C17 C16 178.50(19)
C13 C12 C17 C30 176.7(2)
N1 C12 C17 C30 -4.0(3)
C8 C9 C21 C22 -143.8(3)
C10 C9 C21 C22 39.8(4)
C8 C9 C21 C23 90.7(3)
C10 C9 C21 C23 -85.7(3)
C14 C13 C27 C29 74.0(3)
C12 C13 C27 C29 -106.1(2)
C14 C13 C27 C28 -50.2(3)
C12 C13 C27 C28 129.7(2)
C16 C17 C30 C32 91.4(3)
C12 C17 C30 C32 -86.1(3)
C16 C17 C30 C31 -33.2(3)
C12 C17 C30 C31 149.3(2)
C4 C5 N2 C1 3.6(3)
C6 C5 N2 C1 -171.5(2)
C4 C5 N2 Ti1 -150.3(3)
C6 C5 N2 Ti1 34.7(4)
N1 C1 N2 C5 177.64(19)
C2 C1 N2 C5 -3.4(3)
Ti1 C1 N2 C5 -168.5(2)
N1 C1 N2 Ti1 -13.88(16)
C2 C1 N2 Ti1 165.1(2)
N2 C1 N1 C12 -166.70(18)
C2 C1 N1 C12 14.4(3)
Ti1 C1 N1 C12 176.6(2)
N2 C1 N1 Ti1 16.7(2)
C2 C1 N1 Ti1 -162.2(2)
C13 C12 N1 C1 -80.3(3)
C17 C12 N1 C1 100.3(2)
C13 C12 N1 Ti1 94.7(3)
C17 C12 N1 Ti1 -84.7(3)
C8 C7 C18 C20 -39.5(14)
C6 C7 C18 C20 142.8(14)
C8 C7 C18 C19 83.3(11)
C6 C7 C18 C19 -94.4(11)
C10 C11 C24 C25 -39.9(6)
C6 C11 C24 C25 142.2(5)
C10 C11 C24 C26 82.3(4)
C6 C11 C24 C26 -95.7(4)
C38B N5B Ti1 N4B 66.2(9)
C37B N5B Ti1 N4B -117.6(8)
C38B N5B Ti1 N4 78.0(8)
C37B N5B Ti1 N4 -105.8(8)
C38B N5B Ti1 N3 -179.6(8)
C37B N5B Ti1 N3 -3.5(6)
C38B N5B Ti1 N3B 175.2(8)
C37B N5B Ti1 N3B -8.6(7)
C38B N5B Ti1 N5 26.0(7)
C37B N5B Ti1 N5 -157.8(11)
C38B N5B Ti1 N1 -47.2(8)
C37B N5B Ti1 N1 129.0(6)
C38B N5B Ti1 N2 -94.4(10)
C37B N5B Ti1 N2 81.7(7)
C38B N5B Ti1 C1 -57.5(9)
C37B N5B Ti1 C1 118.6(6)
C35B N4B Ti1 N5B 25.2(10)
C36B N4B Ti1 N5B -150.2(16)
C35B N4B Ti1 N4 -104(4)
C36B N4B Ti1 N4 80(4)
C35B N4B Ti1 N3 -51.5(10)
C36B N4B Ti1 N3 133.1(16)
C35B N4B Ti1 N3B -75.5(9)
C36B N4B Ti1 N3B 109.0(17)
C35B N4B Ti1 N5 40.8(9)
C36B N4B Ti1 N5 -134.7(17)
C35B N4B Ti1 N1 132.8(9)
C36B N4B Ti1 N1 -42.6(17)
C35B N4B Ti1 N2 -165.1(9)
C36B N4B Ti1 N2 19.4(17)
C35B N4B Ti1 C1 163.5(9)
C36B N4B Ti1 C1 -12.0(17)
C36 N4 Ti1 N5B -120(2)
C35 N4 Ti1 N5B 53.9(7)
C36 N4 Ti1 N4B -65(4)
C35 N4 Ti1 N4B 108(4)
C36 N4 Ti1 N3 163(2)
C35 N4 Ti1 N3 -23.5(7)
C36 N4 Ti1 N3B 142(2)
C35 N4 Ti1 N3B -44.3(7)
C36 N4 Ti1 N5 -100(2)
C35 N4 Ti1 N5 73.1(6)
C36 N4 Ti1 N1 -3(2)
C35 N4 Ti1 N1 170.5(5)
C36 N4 Ti1 N2 56(2)
C35 N4 Ti1 N2 -130.0(6)
C36 N4 Ti1 C1 26(2)
C35 N4 Ti1 C1 -160.2(6)
C34 N3 Ti1 N5B 165.1(5)
C33 N3 Ti1 N5B -32.6(4)
C34 N3 Ti1 N4B -97.9(6)
C33 N3 Ti1 N4B 64.4(6)
C34 N3 Ti1 N4 -86.0(6)
C33 N3 Ti1 N4 76.2(5)
C34 N3 Ti1 N3B -27.4(5)
C33 N3 Ti1 N3B 134.8(7)
C34 N3 Ti1 N5 175.5(5)
C33 N3 Ti1 N5 -22.3(4)
C34 N3 Ti1 N1 76.5(5)
C33 N3 Ti1 N1 -121.2(4)
C34 N3 Ti1 N2 17.3(5)
C33 N3 Ti1 N2 179.5(4)
C34 N3 Ti1 C1 39.1(5)
C33 N3 Ti1 C1 -158.7(3)
C33B N3B Ti1 N5B -80.8(6)
C34B N3B Ti1 N5B 92.0(6)
C33B N3B Ti1 N4B 25.9(8)
C34B N3B Ti1 N4B -161.3(7)
C33B N3B Ti1 N4 32.7(7)
C34B N3B Ti1 N4 -154.5(7)
C33B N3B Ti1 N3 -92.8(8)
C34B N3B Ti1 N3 80.0(7)
C33B N3B Ti1 N5 -67.0(7)
C34B N3B Ti1 N5 105.8(6)
C33B N3B Ti1 N1 167.0(5)
C34B N3B Ti1 N1 -20.2(7)
C33B N3B Ti1 N2 130.7(6)
C34B N3B Ti1 N2 -56.4(6)
C33B N3B Ti1 C1 141.3(6)
C34B N3B Ti1 C1 -45.8(6)
C38 N5 Ti1 N5B 141.4(8)
C37 N5 Ti1 N5B -40.8(6)
C38 N5 Ti1 N4B 0.3(6)
C37 N5 Ti1 N4B 178.1(6)
C38 N5 Ti1 N4 8.4(6)
C37 N5 Ti1 N4 -173.7(5)
C38 N5 Ti1 N3 117.0(5)
C37 N5 Ti1 N3 -65.1(5)
C38 N5 Ti1 N3B 106.6(5)
C37 N5 Ti1 N3B -75.5(5)
C38 N5 Ti1 N1 -108.7(4)
C37 N5 Ti1 N1 69.1(4)
C38 N5 Ti1 N2 -114.4(4)
C37 N5 Ti1 N2 63.4(6)
C38 N5 Ti1 C1 -104.6(4)
C37 N5 Ti1 C1 73.3(5)
C1 N1 Ti1 N5B -163.6(3)
C12 N1 Ti1 N5B 20.8(4)
C1 N1 Ti1 N4B 86.9(4)
C12 N1 Ti1 N4B -88.6(5)
C1 N1 Ti1 N4 73.6(3)
C12 N1 Ti1 N4 -101.9(4)
C1 N1 Ti1 N3 -87.8(2)
C12 N1 Ti1 N3 96.7(3)
C1 N1 Ti1 N3B -53.5(3)
C12 N1 Ti1 N3B 130.9(3)
C1 N1 Ti1 N5 172.95(19)
C12 N1 Ti1 N5 -2.6(3)
C1 N1 Ti1 N2 -10.12(12)
C12 N1 Ti1 N2 174.3(2)
C12 N1 Ti1 C1 -175.6(3)
C5 N2 Ti1 N5B -135.8(5)
C1 N2 Ti1 N5B 67.0(5)
C5 N2 Ti1 N4B 63.7(5)
C1 N2 Ti1 N4B -93.5(4)
C5 N2 Ti1 N4 51.2(4)
C1 N2 Ti1 N4 -106.0(3)
C5 N2 Ti1 N3 -59.4(4)
C1 N2 Ti1 N3 143.42(17)
C5 N2 Ti1 N3B -42.4(4)
C1 N2 Ti1 N3B 160.4(2)
C5 N2 Ti1 N5 173.7(4)
C1 N2 Ti1 N5 16.5(4)
C5 N2 Ti1 N1 167.1(4)
C1 N2 Ti1 N1 9.90(12)
C5 N2 Ti1 C1 157.2(4)
N1 C1 Ti1 N5B 21.0(4)
N2 C1 Ti1 N5B -141.6(4)
C2 C1 Ti1 N5B 101.0(7)
N1 C1 Ti1 N4B -102.3(4)
N2 C1 Ti1 N4B 95.0(4)
C2 C1 Ti1 N4B -22.3(7)
N1 C1 Ti1 N4 -117.0(3)
N2 C1 Ti1 N4 80.4(3)
C2 C1 Ti1 N4 -37.0(7)
N1 C1 Ti1 N3 116.8(2)
N2 C1 Ti1 N3 -45.8(2)
C2 C1 Ti1 N3 -163.2(6)
N1 C1 Ti1 N3B 141.2(2)
N2 C1 Ti1 N3B -21.4(2)
C2 C1 Ti1 N3B -138.7(7)
N1 C1 Ti1 N5 -8.4(2)
N2 C1 Ti1 N5 -170.99(19)
C2 C1 Ti1 N5 71.7(7)
N2 C1 Ti1 N1 -162.6(2)
C2 C1 Ti1 N1 80.0(6)
N1 C1 Ti1 N2 162.6(2)
C2 C1 Ti1 N2 -117.4(7)
